data_2108367
loop_
_publ_author_name
'Kader, Thomas'
'St\"oger, Berthold'
'Fr\"ohlich, Johannes'
'Kautny, Paul'

_publ_section_title
;
 The phase transitions of 4-aminopyridine-based indolocarbazoles:
 twinning, local- and pseudo-symmetry
;
_journal_coeditor_code WF5145SUP1
_journal_issue 1
_journal_name_full 'Acta Crystallographica Section B'
_journal_page_first 97
_journal_page_last 106
_journal_paper_doi 10.1107/S2052520618017341
_journal_volume 75
_journal_year 2019
_chemical_formula_sum 'C16 H9 N3'
_chemical_formula_weight 243.26
_space_group_crystal_system monoclinic
_space_group_IT_number 14
_space_group_name_Hall '-P 2ybc'
_space_group_name_H-M_alt 'P 1 21/c 1'
_symmetry_space_group_name_Hall '-P 2ybc'
_symmetry_space_group_name_H-M 'P 1 21/c 1'
_atom_sites_solution_hydrogens geom
_audit_creation_method SHELXL-2014/7
_cell_angle_alpha 90
_cell_angle_beta 90.007(10)
_cell_angle_gamma 90
_cell_formula_units_Z 4
_cell_length_a 4.0049(13)
_cell_length_b 16.518(5)
_cell_length_c 17.179(5)
_cell_measurement_reflns_used 924
_cell_measurement_temperature 300
_cell_measurement_theta_max 21.49
_cell_measurement_theta_min 2.67
_cell_volume 1136.4(6)
_computing_structure_refinement 'SHELXL-2014/7 (Sheldrick, 2014)'
_diffrn_ambient_temperature 300
_diffrn_measured_fraction_theta_full 0.998
_diffrn_measured_fraction_theta_max 0.998
_diffrn_measurement_device 'four-circle diffractometer'
_diffrn_measurement_device_type 'Bruker KAPPA APEX II CCD'
_diffrn_measurement_method '\w- and \f-scans'
_diffrn_radiation_monochromator graphite
_diffrn_radiation_type MoK\a
_diffrn_radiation_wavelength 0.71073
_diffrn_reflns_av_R_equivalents 0.0876
_diffrn_reflns_av_unetI/netI 0.0950
_diffrn_reflns_Laue_measured_fraction_full 0.998
_diffrn_reflns_Laue_measured_fraction_max 0.998
_diffrn_reflns_limit_h_max 4
_diffrn_reflns_limit_h_min -4
_diffrn_reflns_limit_k_max 19
_diffrn_reflns_limit_k_min -17
_diffrn_reflns_limit_l_max 20
_diffrn_reflns_limit_l_min -20
_diffrn_reflns_number 8439
_diffrn_reflns_point_group_measured_fraction_full 0.998
_diffrn_reflns_point_group_measured_fraction_max 0.998
_diffrn_reflns_theta_full 25.153
_diffrn_reflns_theta_max 25.153
_diffrn_reflns_theta_min 1.185
_exptl_absorpt_coefficient_mu 0.087
_exptl_absorpt_correction_T_max 0.745
_exptl_absorpt_correction_T_min 0.513
_exptl_absorpt_correction_type multi-scan
_exptl_absorpt_process_details SADABS
_exptl_crystal_colour colourless
_exptl_crystal_density_diffrn 1.422
_exptl_crystal_description plate
_exptl_crystal_F_000 504
_exptl_crystal_size_max 0.32
_exptl_crystal_size_mid 0.10
_exptl_crystal_size_min 0.02
_refine_diff_density_max 0.246
_refine_diff_density_min -0.225
_refine_diff_density_rms 0.060
_refine_ls_extinction_method none
_refine_ls_goodness_of_fit_ref 0.956
_refine_ls_hydrogen_treatment constr
_refine_ls_matrix_type full
_refine_ls_number_parameters 174
_refine_ls_number_reflns 2027
_refine_ls_number_restraints 0
_refine_ls_restrained_S_all 0.956
_refine_ls_R_factor_all 0.1504
_refine_ls_R_factor_gt 0.0533
_refine_ls_shift/su_max 0.000
_refine_ls_shift/su_mean 0.000
_refine_ls_structure_factor_coef Fsqd
_refine_ls_weighting_details 'w=1/[\s^2^(Fo^2^)+(0.0626P)^2^] where P=(Fo^2^+2Fc^2^)/3'
_refine_ls_weighting_scheme calc
_refine_ls_wR_factor_gt 0.1061
_refine_ls_wR_factor_ref 0.1469
_reflns_Friedel_coverage 0.000
_reflns_number_gt 997
_reflns_number_total 2027
_reflns_threshold_expression 'I > 2\s(I)'
_cod_data_source_file wf5145sup1.cif
_cod_data_source_block 25NICz-2LT
_cod_depositor_comments 'Adding full bibliography for 2108362--2108368.cif.'
_cod_original_cell_volume 1136.5(6)
_cod_database_code 2108367
_cod_database_fobs_code 2108367
_publcif_datablock.id {b73d22a6-4fc9-4b2a-9d58-6f527a04ef03}

_shelx_shelxl_version_number 2014/7
_shelx_space_group_comment
;
The symmetry employed for this shelxl refinement is uniquely defined
by the following loop, which should always be used as a source of
symmetry information in preference to the above space-group names.
They are only intended as comments.
;

loop_
_space_group_symop_operation_xyz
'x, y, z'
'-x, y+1/2, -z+1/2'
'-x, -y, -z'
'x, -y-1/2, z-1/2'

loop_
_atom_site_label
_atom_site_type_symbol
_atom_site_fract_x
_atom_site_fract_y
_atom_site_fract_z
_atom_site_U_iso_or_equiv
_atom_site_adp_type
_atom_site_occupancy
_atom_site_site_symmetry_order
_atom_site_calc_flag
_atom_site_refinement_flags_posn
_atom_site_refinement_flags_adp
_atom_site_refinement_flags_occupancy
_atom_site_disorder_assembly
_atom_site_disorder_group
N2 N 0.7407(16) 0.2344(3) 0.36847(18) 0.0714(12) Uani 1 1 d . . . . .
N8 N 0.7512(12) 0.2476(2) 0.60015(15) 0.0476(8) Uani 1 1 d . . . . .
C1 C 0.8893(14) 0.2978(3) 0.4030(2) 0.0675(15) Uani 1 1 d . . . . .
H1 H 0.9843 0.3378 0.3720 0.081 Uiso 1 1 calc R U . . .
C3 C 0.5953(13) 0.1755(3) 0.4104(2) 0.0683(16) Uani 1 1 d . . . . .
H3 H 0.4941 0.1328 0.3842 0.082 Uiso 1 1 calc R U . . .
C3A C 0.5899(12) 0.1757(3) 0.4916(2) 0.0514(13) Uani 1 1 d . . . . .
C3B C 0.4757(11) 0.1330(2) 0.5620(2) 0.0486(11) Uani 1 1 d . . . . .
C3C C 0.7452(16) 0.2426(3) 0.52047(19) 0.0480(9) Uani 1 1 d . . . . .
C4 C 0.3026(11) 0.0614(3) 0.5763(3) 0.0608(13) Uani 1 1 d . . . A 1
H4 H 0.2343 0.0298 0.5344 0.073 Uiso 1 1 calc R U . A 1
C11' C 0.2307(11) 0.0364(3) 0.6499(2) 0.0637(17) Uani 0.58(4) 1 d . . P A 1
H11' H 0.1174 -0.0119 0.6584 0.076 Uiso 0.58(4) 1 calc R U P A 1
C6 C 0.3277(13) 0.0835(3) 0.7107(3) 0.0625(14) Uani 1 1 d . . . A 1
H6 H 0.2736 0.0661 0.7607 0.075 Uiso 1 1 calc R U . A 1
N5 N 0.2307(11) 0.0364(3) 0.6499(2) 0.0637(17) Uani 0.42(4) 1 d . . P A 2
C7 C 0.5009(12) 0.1553(3) 0.7034(2) 0.0509(12) Uani 1 1 d . . . . .
H7 H 0.5632 0.1860 0.7464 0.061 Uiso 1 1 calc R U . A 1
C7A C 0.5768(12) 0.1790(3) 0.6276(2) 0.0436(12) Uani 1 1 d . . . . .
C9 C 1.0063(12) 0.3515(3) 0.6909(2) 0.0526(12) Uani 1 1 d . . . . .
H9 H 0.9457 0.3266 0.7373 0.063 Uiso 1 1 calc R U . B 1
C8A C 0.9256(12) 0.3185(2) 0.6197(2) 0.0435(12) Uani 1 1 d . . . . .
C10 C 1.1819(12) 0.4236(3) 0.6899(3) 0.0614(14) Uani 1 1 d . . . A 1
H10 H 1.2374 0.4470 0.7374 0.074 Uiso 1 1 calc R U . A 1
C11 C 1.2788(11) 0.4624(3) 0.6235(2) 0.0687(17) Uani 0.42(4) 1 d . . P A 1
H11 H 1.3945 0.5111 0.6259 0.082 Uiso 0.42(4) 1 calc R U P A 1
C12 C 1.2019(12) 0.4280(2) 0.5536(3) 0.0627(12) Uani 1 1 d . . . A 1
H12 H 1.2706 0.4534 0.5080 0.075 Uiso 1 1 calc R U . A 1
N5' N 1.2788(11) 0.4624(3) 0.6235(2) 0.0687(17) Uani 0.58(4) 1 d . . P A 2
C12A C 1.0252(11) 0.3564(2) 0.5485(2) 0.0480(11) Uani 1 1 d . . . . .
C12B C 0.9066(12) 0.3061(3) 0.4842(2) 0.0501(12) Uani 1 1 d . . . . .

loop_
_atom_site_aniso_label
_atom_site_aniso_U_11
_atom_site_aniso_U_22
_atom_site_aniso_U_33
_atom_site_aniso_U_23
_atom_site_aniso_U_13
_atom_site_aniso_U_12
N2 0.091(3) 0.079(3) 0.044(2) 0.000(2) -0.002(2) 0.013(3)
N8 0.0586(18) 0.044(2) 0.0406(19) 0.000(2) 0.002(3) 0.0018(15)
C1 0.078(4) 0.076(4) 0.049(3) 0.010(3) 0.011(3) 0.012(3)
C3 0.077(4) 0.080(4) 0.047(3) -0.010(3) -0.010(2) 0.014(3)
C3A 0.059(3) 0.056(3) 0.039(3) -0.008(2) -0.009(2) 0.011(2)
C3B 0.049(3) 0.047(3) 0.050(2) -0.008(2) -0.005(2) 0.010(2)
C3C 0.058(2) 0.057(3) 0.028(2) 0.003(2) 0.004(3) 0.010(2)
C4 0.051(3) 0.061(3) 0.071(3) -0.019(3) -0.009(3) 0.003(3)
C11' 0.061(3) 0.056(4) 0.074(3) -0.006(3) 0.004(3) 0.003(2)
C6 0.067(4) 0.059(3) 0.061(3) 0.012(3) 0.011(2) 0.006(3)
N5 0.061(3) 0.056(4) 0.074(3) -0.006(3) 0.004(3) 0.003(2)
C7 0.056(3) 0.050(3) 0.046(2) 0.004(2) -0.003(2) 0.009(3)
C7A 0.045(3) 0.042(3) 0.044(3) -0.002(2) 0.000(2) 0.008(2)
C9 0.055(3) 0.054(3) 0.048(2) -0.003(2) 0.000(3) 0.008(3)
C8A 0.046(3) 0.040(3) 0.044(2) -0.002(2) 0.001(2) 0.006(2)
C10 0.063(3) 0.054(3) 0.067(3) -0.010(3) -0.008(3) -0.001(3)
C11 0.067(3) 0.057(3) 0.082(3) 0.000(3) -0.001(3) -0.006(3)
C12 0.057(3) 0.054(3) 0.077(3) 0.013(3) 0.011(3) 0.003(2)
N5' 0.067(3) 0.057(3) 0.082(3) 0.000(3) -0.001(3) -0.006(3)
C12A 0.049(3) 0.044(3) 0.051(3) 0.010(2) 0.007(2) 0.007(2)
C12B 0.054(3) 0.062(3) 0.035(2) 0.005(2) 0.002(2) 0.014(2)

loop_
_atom_type_symbol
_atom_type_description
_atom_type_scat_dispersion_real
_atom_type_scat_dispersion_imag
_atom_type_scat_source
C C 0.0033 0.0016 'International Tables Vol C Tables 4.2.6.8 and 6.1.1.4'
H H 0.0000 0.0000 'International Tables Vol C Tables 4.2.6.8 and 6.1.1.4'
N N 0.0061 0.0033 'International Tables Vol C Tables 4.2.6.8 and 6.1.1.4'

loop_
_geom_angle_atom_site_label_1
_geom_angle_atom_site_label_2
_geom_angle_atom_site_label_3
_geom_angle
C3 N2 C1 121.4(4)
C3C N8 C8A 107.3(4)
C3C N8 C7A 106.0(4)
C8A N8 C7A 146.6(3)
N2 C1 C12B 122.5(5)
N2 C1 H1 118.8
C12B C1 H1 118.8
N2 C3 C3A 122.7(5)
N2 C3 H3 118.6
C3A C3 H3 118.6
C3C C3A C3 111.0(4)
C3C C3A C3B 103.4(3)
C3 C3A C3B 145.5(5)
C4 C3B C7A 117.2(4)
C4 C3B C3A 135.0(4)
C7A C3B C3A 107.9(3)
C3A C3C N8 114.8(4)
C3A C3C C12B 131.8(3)
N8 C3C C12B 113.3(5)
C11' C4 C3B 121.8(4)
C11' C4 H4 119.1
C3B C4 H4 119.1
C6 C11' C4 118.7(4)
C6 C11' H11' 120.7
C4 C11' H11' 120.7
C11' C6 C7 124.4(4)
C11' C6 H6 117.8
C7 C6 H6 117.8
C6 C7 C7A 115.9(4)
C6 C7 H7 122.0
C7A C7 H7 122.0
C7 C7A N8 130.2(4)
C7 C7A C3B 122.0(4)
N8 C7A C3B 107.8(3)
C8A C9 C10 116.7(4)
C8A C9 H9 121.6
C10 C9 H9 121.6
C9 C8A N8 131.3(4)
C9 C8A C12A 121.3(4)
N8 C8A C12A 107.4(3)
C11 C10 C9 124.0(4)
C11 C10 H10 118.0
C9 C10 H10 118.0
C10 C11 C12 118.4(4)
C10 C11 H11 120.8
C12 C11 H11 120.8
C11 C12 C12A 121.8(4)
C11 C12 H12 119.1
C12A C12 H12 119.1
C12 C12A C8A 117.6(4)
C12 C12A C12B 134.5(4)
C8A C12A C12B 107.9(4)
C3C C12B C1 110.5(5)
C3C C12B C12A 104.1(3)
C1 C12B C12A 145.4(5)

loop_
_geom_bond_atom_site_label_1
_geom_bond_atom_site_label_2
_geom_bond_distance
N2 C3 1.343(6)
N2 C1 1.343(6)
N8 C3C 1.371(4)
N8 C8A 1.405(5)
N8 C7A 1.411(6)
C1 C12B 1.404(5)
C1 H1 0.9300
C3 C3A 1.396(5)
C3 H3 0.9300
C3A C3C 1.361(7)
C3A C3B 1.472(6)
C3B C4 1.394(6)
C3B C7A 1.418(5)
C3C C12B 1.381(7)
C4 C11' 1.360(5)
C4 H4 0.9300
C11' C6 1.360(6)
C11' H11' 0.9300
C6 C7 1.380(6)
C6 H6 0.9300
C7 C7A 1.394(5)
C7 H7 0.9300
C9 C8A 1.377(5)
C9 C10 1.382(6)
C9 H9 0.9300
C8A C12A 1.431(5)
C10 C11 1.364(5)
C10 H10 0.9300
C11 C12 1.365(5)
C11 H11 0.9300
C12 C12A 1.380(6)
C12 H12 0.9300
C12A C12B 1.461(6)

loop_
_geom_hbond_atom_site_label_D
_geom_hbond_atom_site_label_H
_geom_hbond_atom_site_label_A
_geom_hbond_distance_DH
_geom_hbond_distance_HA
_geom_hbond_distance_DA
_geom_hbond_angle_DHA
_geom_hbond_site_symmetry_A
C7 H7 N2 0.93 2.58 3.505(6) 177.7 4_566
C9 H9 N2 0.93 2.60 3.529(6) 175.5 4_566
